data_1524087
loop_
_publ_author_name
'Bohlen, S.R.'
'Peacor, D.R.'
'Essene, E.J.'

_publ_section_title
;
 Crystal chemistry of a metamorphic Biotite and its significance in water
 barometry
;
_journal_name_full 'American Mineralogist'
_journal_page_first 55
_journal_page_last 62
_journal_volume 65
_journal_year 1980
_chemical_compound_source 'Au Sable Forks, New York'
_chemical_formula_sum 'Al2.413 Fe2.786 H4 K2 Mg2.321 O24 Si5.587 Ti0.55'
_chemical_name_mineral Biotite
_chemical_name_systematic
;
K2 (Fe2.786 Mg2.321 Ti0.550) (Al2.413 Si5.587 O20) (O H)4
;
_space_group_IT_number 15
_symmetry_space_group_name_Hall '-C 2yc'
_symmetry_space_group_name_H-M 'C 1 2/c 1'
_cell_angle_alpha 90
_cell_angle_beta 94.978
_cell_angle_gamma 90
_cell_formula_units_Z 2
_cell_length_a 5.357
_cell_length_b 9.245
_cell_length_c 20.234
_cell_volume 998.318
_citation_journal_id_ASTM AMMIAY
_database_code_amcsd 0000756
_exptl_crystal_density_diffrn 3.069
_cod_data_source_file Bohlen_AMMIAY_1980_248.cif
_cod_data_source_block H4Al2.413Fe2.786K2Mg2.321O24Si5.587Ti0.55
_cod_original_cell_volume 998.3184
_cod_original_formula_sum 'H4 Al2.413 Fe2.786 K2 Mg2.321 O24 Si5.587 Ti0.55'
_cod_database_code 1524087

loop_
_space_group_symop_operation_xyz
x,y,z
-x,y,-z+1/2
-x,-y,-z
x,-y,z-1/2
x+1/2,y+1/2,z
-x+1/2,y+1/2,-z+1/2
-x+1/2,-y+1/2,-z
x+1/2,-y+1/2,z-1/2

loop_
_atom_site_label
_atom_site_type_symbol
_atom_site_fract_x
_atom_site_fract_y
_atom_site_fract_z
_atom_site_occupancy
_atom_site_U_iso_or_equiv
Al1 Al+3 0.4625 0.2508 0.1373 0.302 0.0
O1 O-2 0.7341 0.3201 0.1656 1 0.0
Al2 Al+3 0.963 0.4175 0.1375 0.302 0.0
O2 O-2 0.2368 0.3476 0.1659 1 0.0
Si1 Si+4 0.4625 0.2508 0.1373 0.698 0.0
O3 O-2 0.4459 0.0836 0.166 1 0.0
Mg2 Mg+2 0.248 0.0826 0 0.387 0.0
Fe2 Fe+2 0.248 0.0826 0 0.464 0.0
Si2 Si+4 0.963 0.4175 0.1375 0.698 0.0
O4 O-2 0.4323 0.2395 0.0544 1 0.0
K1 K+1 0 0.0844 0.25 1 0.0
O6 O-2 0.9367 0.0709 0.0537 1 0.0
O5 O-2 0.9361 0.4073 0.0545 1 0.0
Ti1 Ti+4 0.75 0.25 0 0.092 0.0
Fe1 Fe+2 0.75 0.25 0 0.464 0.0
Ti2 Ti+4 0.248 0.0862 0 0.092 0.0
Mg1 Mg+2 0.75 0.25 0 0.387 0.0

loop_
_cod_related_entry_id
_cod_related_entry_database
_cod_related_entry_code
1 AMCSD 0000756
